data_4320138
loop_
_publ_author_name
'Margarita L\'opez-Torres'
'Alberto Fern\'andez'
'Jes\'us J. Fern\'andez'
'Antonio Su\'arez'
'M Teresa Pereira'
'Juan M. Ortigueira'
'Jos\'e M. Vila'
'H. Adams'

_publ_contact_author_address
;
      Departamento de Quimica Inorganica
      Universidad de Santiago de Compostela
      E-15076 Santiago de Compostela
      SPAIN
;
_publ_contact_author_name 'Dr. Jose M. Vila'
_publ_section_title
;
 Mono- and Dinuclear Five-coordinate Cyclometalated Palladium(II)
 Compounds
;
_journal_name_full 'Inorganic Chemistry'
_journal_page_first 4583
_journal_page_last 4587
_journal_paper_doi 10.1021/ic001094g
_journal_volume 40
_journal_year 2001
_chemical_formula_sum 'C88 H92 Cl2 N2 O8 P6 Pd2'
_chemical_formula_weight 1775.16
_space_group_IT_number 14
_symmetry_cell_setting monoclinic
_symmetry_space_group_name_Hall '-P 2yn'
_symmetry_space_group_name_H-M 'P 1 21/n 1'
_atom_sites_solution_hydrogens geom
_atom_sites_solution_primary direct
_atom_sites_solution_secondary difmap
_audit_creation_method SHELXL-97
_cell_angle_alpha 90.00
_cell_angle_beta 97.9960(3)
_cell_angle_gamma 90.00
_cell_formula_units_Z 2
_cell_length_a 11.52940(10)
_cell_length_b 22.3588(5)
_cell_length_c 16.0706(3)
_cell_measurement_reflns_used 149
_cell_measurement_temperature 293(2)
_cell_measurement_theta_max 28.32
_cell_measurement_theta_min 1.57
_cell_volume 4102.46(12)
_computing_cell_refinement 'SAINT (Siemens, 1996)'
_computing_data_collection 'SMART (Siemens, 1996)'
_computing_data_reduction 'SAINT (Siemens, 1996)'
_computing_structure_refinement 'SHELXL-97 (Sheldrick, 1997)'
_computing_structure_solution 'SHELXS-97 (Sheldrick, 1997)'
_diffrn_ambient_temperature 293(2)
_diffrn_measured_fraction_theta_full 0.991
_diffrn_measured_fraction_theta_max 0.991
_diffrn_measurement_device_type 'siemens CCD SMART'
_diffrn_measurement_method '\w scans'
_diffrn_radiation_monochromator graphite
_diffrn_radiation_source 'fine-focus sealed tube'
_diffrn_radiation_type MoK\a
_diffrn_radiation_wavelength 0.71073
_diffrn_reflns_av_R_equivalents 0.0367
_diffrn_reflns_av_sigmaI/netI 0.0495
_diffrn_reflns_limit_h_max 15
_diffrn_reflns_limit_h_min -15
_diffrn_reflns_limit_k_max 29
_diffrn_reflns_limit_k_min -17
_diffrn_reflns_limit_l_max 21
_diffrn_reflns_limit_l_min -21
_diffrn_reflns_number 28093
_diffrn_reflns_theta_full 28.32
_diffrn_reflns_theta_max 28.32
_diffrn_reflns_theta_min 1.57
_diffrn_standards_decay_% 0
_exptl_absorpt_coefficient_mu 0.678
_exptl_absorpt_correction_T_max 0.9052
_exptl_absorpt_correction_T_min 0.7501
_exptl_absorpt_correction_type semiempirical
_exptl_crystal_colour yellow
_exptl_crystal_density_diffrn 1.437
_exptl_crystal_density_method 'not measured'
_exptl_crystal_description plate
_exptl_crystal_F_000 1828
_exptl_crystal_size_max 0.45
_exptl_crystal_size_mid 0.30
_exptl_crystal_size_min 0.15
_refine_diff_density_max 0.568
_refine_diff_density_min -0.455
_refine_diff_density_rms 0.078
_refine_ls_extinction_method none
_refine_ls_goodness_of_fit_ref 1.062
_refine_ls_hydrogen_treatment riding
_refine_ls_matrix_type full
_refine_ls_number_parameters 506
_refine_ls_number_reflns 10137
_refine_ls_number_restraints 70
_refine_ls_restrained_S_all 1.066
_refine_ls_R_factor_all 0.0802
_refine_ls_R_factor_gt 0.0473
_refine_ls_shift/su_max 0.000
_refine_ls_shift/su_mean 0.000
_refine_ls_structure_factor_coef Fsqd
_refine_ls_weighting_details 'calc w=1/[\s^2^(Fo^2^)+(0.0479P)^2^+3.1303P] where P=(Fo^2^+2Fc^2^)/3'
_refine_ls_weighting_scheme calc
_refine_ls_wR_factor_gt 0.1020
_refine_ls_wR_factor_ref 0.1173
_reflns_number_gt 7261
_reflns_number_total 10137
_reflns_threshold_expression >2sigma(I)
_cod_data_source_file ic001094g_1.cif
_cod_data_source_block 5
_cod_depositor_comments
;
The following automatic conversions were performed:

data name '_atom_site_symetry_multiplicity' was replaced with
'_atom_site_symmetry_multiplicity' as specified in the replacement
file 'data/replacement-values/replacement_tags.lst'.

Automatic conversion script
Id: cif_correct_tags 9268 2022-04-12 08:56:07Z antanas 
;
_cod_database_code 4320138

loop_
_symmetry_equiv_pos_as_xyz
'x, y, z'
'-x+1/2, y+1/2, -z+1/2'
'-x, -y, -z'
'x-1/2, -y-1/2, z-1/2'

loop_
_atom_site_label
_atom_site_type_symbol
_atom_site_fract_x
_atom_site_fract_y
_atom_site_fract_z
_atom_site_U_iso_or_equiv
_atom_site_adp_type
_atom_site_occupancy
_atom_site_symmetry_multiplicity
_atom_site_calc_flag
_atom_site_refinement_flags
_atom_site_disorder_assembly
_atom_site_disorder_group
Pd1 Pd 0.40403(2) 0.030358(11) 0.289921(13) 0.03202(8) Uani 1 1 d . . .
P1 P 0.20939(7) 0.03166(4) 0.31142(5) 0.03747(19) Uani 1 1 d . . .
P2 P 0.50751(9) -0.04680(4) 0.23879(5) 0.0407(2) Uani 1 1 d . . .
P3 P 0.32850(8) 0.04625(4) 0.14831(5) 0.0399(2) Uani 1 1 d . . .
N1 N 0.5160(2) 0.11370(12) 0.33840(16) 0.0374(6) Uani 1 1 d . . .
C1 C 0.4578(3) 0.00768(14) 0.41274(18) 0.0327(6) Uani 1 1 d . . .
C2 C 0.5662(3) 0.04384(14) 0.54512(19) 0.0360(7) Uani 1 1 d . . .
H2 H 0.6107 0.0738 0.5743 0.043 Uiso 1 1 calc R . .
C3 C 0.5250(3) 0.05224(14) 0.45926(18) 0.0327(6) Uani 1 1 d . . .
C4 C 0.5537(3) 0.10609(15) 0.4165(2) 0.0386(7) Uani 1 1 d . . .
H4 H 0.5997 0.1354 0.4459 0.046 Uiso 1 1 calc R . .
C5 C 0.5456(3) 0.16816(16) 0.2934(2) 0.0473(8) Uani 1 1 d . . .
H5 H 0.5514 0.1550 0.2360 0.057 Uiso 1 1 calc R . .
C6 C 0.4466(4) 0.21218(18) 0.2852(3) 0.0636(11) Uani 1 1 d . . .
H6A H 0.4334 0.2250 0.3408 0.076 Uiso 1 1 calc R . .
H6B H 0.3758 0.1927 0.2587 0.076 Uiso 1 1 calc R . .
C7 C 0.4710(4) 0.2669(2) 0.2335(3) 0.0766(14) Uani 1 1 d . . .
H7A H 0.4683 0.2552 0.1752 0.092 Uiso 1 1 calc R . .
H7B H 0.4098 0.2963 0.2365 0.092 Uiso 1 1 calc R . .
C8 C 0.5869(5) 0.2948(2) 0.2630(4) 0.0851(16) Uani 1 1 d . . .
H8A H 0.5849 0.3130 0.3176 0.102 Uiso 1 1 calc R . .
H8B H 0.6018 0.3262 0.2242 0.102 Uiso 1 1 calc R . .
C9 C 0.6846(4) 0.2501(2) 0.2695(4) 0.0819(16) Uani 1 1 d . . .
H9A H 0.7571 0.2692 0.2935 0.098 Uiso 1 1 calc R . .
H9B H 0.6940 0.2361 0.2137 0.098 Uiso 1 1 calc R . .
C10 C 0.6607(4) 0.1967(2) 0.3240(3) 0.0766(14) Uani 1 1 d . . .
H10A H 0.7227 0.1675 0.3236 0.092 Uiso 1 1 calc R . .
H10B H 0.6610 0.2100 0.3815 0.092 Uiso 1 1 calc R . .
C11 C 0.4124(4) -0.07070(17) 0.1429(2) 0.0515(9) Uani 1 1 d . . .
H11A H 0.4531 -0.0997 0.1127 0.062 Uiso 1 1 calc R . .
H11B H 0.3422 -0.0895 0.1578 0.062 Uiso 1 1 calc R . .
C12 C 0.3791(3) -0.01630(18) 0.0873(2) 0.0520(10) Uani 1 1 d . . .
H12A H 0.3174 -0.0273 0.0425 0.062 Uiso 1 1 calc R . .
H12B H 0.4465 -0.0035 0.0618 0.062 Uiso 1 1 calc R . .
C13 C 0.1683(3) 0.0394(2) 0.1388(2) 0.0532(10) Uani 1 1 d . . .
H13A H 0.1336 0.0789 0.1385 0.064 Uiso 1 1 calc R . .
H13B H 0.1390 0.0200 0.0860 0.064 Uiso 1 1 calc R . .
C14 C 0.1329(3) 0.00304(19) 0.2117(2) 0.0495(9) Uani 1 1 d . . .
H14A H 0.1527 -0.0387 0.2052 0.059 Uiso 1 1 calc R . .
H14B H 0.0489 0.0058 0.2116 0.059 Uiso 1 1 calc R . .
C15 C 0.5401(5) -0.11386(19) 0.3012(3) 0.0806(15) Uani 1 1 d DU . .
C16 C 0.6508(7) -0.1200(3) 0.3486(3) 0.118(2) Uani 1 1 d DU . .
H16 H 0.7079 -0.0914 0.3434 0.141 Uiso 1 1 calc R . .
C17 C 0.6774(10) -0.1677(4) 0.4029(4) 0.182(4) Uani 1 1 d DU . .
H17 H 0.7510 -0.1724 0.4342 0.219 Uiso 1 1 calc R . .
C18 C 0.5875(12) -0.2080(4) 0.4077(6) 0.213(5) Uani 1 1 d DU . .
H18 H 0.6031 -0.2399 0.4448 0.256 Uiso 1 1 calc R . .
C19 C 0.4780(12) -0.2051(4) 0.3629(5) 0.201(4) Uani 1 1 d DU . .
H19 H 0.4221 -0.2344 0.3680 0.241 Uiso 1 1 calc R . .
C20 C 0.4532(8) -0.1551(2) 0.3079(4) 0.137(2) Uani 1 1 d DU . .
H20 H 0.3793 -0.1504 0.2770 0.164 Uiso 1 1 calc R . .
C21 C 0.6436(3) -0.03125(18) 0.1976(2) 0.0452(8) Uani 1 1 d . . .
C22 C 0.6833(3) 0.0273(2) 0.1979(3) 0.0565(10) Uani 1 1 d . . .
H22 H 0.6475 0.0566 0.2265 0.068 Uiso 1 1 calc R . .
C23 C 0.7773(4) 0.0425(3) 0.1553(3) 0.0726(13) Uani 1 1 d . . .
H23 H 0.8018 0.0820 0.1535 0.087 Uiso 1 1 calc R . .
C24 C 0.8329(4) -0.0016(3) 0.1160(3) 0.0787(15) Uani 1 1 d . . .
H24 H 0.8952 0.0084 0.0876 0.094 Uiso 1 1 calc R . .
C25 C 0.7973(4) -0.0601(3) 0.1183(3) 0.0743(14) Uani 1 1 d . . .
H25 H 0.8375 -0.0899 0.0936 0.089 Uiso 1 1 calc R . .
C26 C 0.7017(4) -0.0747(2) 0.1574(2) 0.0624(11) Uani 1 1 d . . .
H26 H 0.6759 -0.1141 0.1568 0.075 Uiso 1 1 calc R . .
C27 C 0.1587(3) -0.01502(17) 0.3920(2) 0.0454(8) Uani 1 1 d . . .
C28 C 0.1738(4) 0.0036(2) 0.4742(3) 0.0604(10) Uani 1 1 d . . .
H28 H 0.2056 0.0412 0.4880 0.072 Uiso 1 1 calc R . .
C29 C 0.1420(5) -0.0332(2) 0.5372(3) 0.0766(14) Uani 1 1 d . . .
H29 H 0.1513 -0.0198 0.5926 0.092 Uiso 1 1 calc R . .
C30 C 0.0973(5) -0.0885(3) 0.5184(4) 0.0852(16) Uani 1 1 d . . .
H30 H 0.0769 -0.1130 0.5607 0.102 Uiso 1 1 calc R . .
C31 C 0.0825(6) -0.1079(3) 0.4370(4) 0.0993(19) Uani 1 1 d . . .
H31 H 0.0524 -0.1459 0.4242 0.119 Uiso 1 1 calc R . .
C32 C 0.1118(5) -0.0716(2) 0.3736(3) 0.0778(14) Uani 1 1 d . . .
H32 H 0.1002 -0.0850 0.3183 0.093 Uiso 1 1 calc R . .
C33 C 0.1444(3) 0.10505(17) 0.3240(2) 0.0448(8) Uani 1 1 d . . .
C34 C 0.2093(4) 0.14781(19) 0.3722(3) 0.0623(11) Uani 1 1 d . . .
H34 H 0.2831 0.1381 0.4000 0.075 Uiso 1 1 calc R . .
C35 C 0.1652(5) 0.2053(2) 0.3794(4) 0.0851(16) Uani 1 1 d . . .
H35 H 0.2083 0.2335 0.4133 0.102 Uiso 1 1 calc R . .
C36 C 0.0586(6) 0.2200(2) 0.3364(4) 0.0894(19) Uani 1 1 d . . .
H36 H 0.0300 0.2587 0.3398 0.107 Uiso 1 1 calc R . .
C37 C -0.0059(5) 0.1787(3) 0.2886(4) 0.0881(17) Uani 1 1 d . . .
H37 H -0.0785 0.1892 0.2596 0.106 Uiso 1 1 calc R . .
C38 C 0.0353(4) 0.1207(2) 0.2826(3) 0.0686(12) Uani 1 1 d . . .
H38 H -0.0104 0.0924 0.2507 0.082 Uiso 1 1 calc R . .
C39 C 0.3560(3) 0.11274(17) 0.0884(2) 0.0467(9) Uani 1 1 d . . .
C40 C 0.2717(4) 0.1563(2) 0.0664(3) 0.0680(12) Uani 1 1 d . . .
H40 H 0.1969 0.1515 0.0808 0.082 Uiso 1 1 calc R . .
C41 C 0.2981(6) 0.2065(2) 0.0234(3) 0.0915(17) Uani 1 1 d . . .
H41 H 0.2404 0.2352 0.0093 0.110 Uiso 1 1 calc R . .
C42 C 0.4055(6) 0.2153(2) 0.0010(3) 0.0844(16) Uani 1 1 d . . .
H42 H 0.4212 0.2495 -0.0285 0.101 Uiso 1 1 calc R . .
C43 C 0.4919(5) 0.1728(2) 0.0224(3) 0.0711(13) Uani 1 1 d . . .
H43 H 0.5663 0.1784 0.0077 0.085 Uiso 1 1 calc R . .
C44 C 0.4672(4) 0.12192(19) 0.0660(2) 0.0557(10) Uani 1 1 d . . .
H44 H 0.5255 0.0936 0.0805 0.067 Uiso 1 1 calc R . .
Cl1 Cl 0.1030(5) -0.1405(2) 0.0461(3) 0.0662(10) Uani 0.641(8) 1 d PD A 1
O3 O 0.1473(7) -0.1408(3) 0.1317(4) 0.128(3) Uani 0.641(8) 1 d PD A 1
O1 O 0.0122(4) -0.1822(2) 0.0352(3) 0.1387(19) Uani 1 1 d D . .
O2 O 0.1986(5) -0.1548(2) 0.0077(4) 0.157(2) Uani 1 1 d D . .
O4 O 0.0659(5) -0.0820(2) 0.0341(4) 0.155(2) Uani 1 1 d D . .
Cl1' Cl 0.0947(10) -0.1406(5) 0.0149(5) 0.0642(16) Uani 0.359(8) 1 d PD A 2
O3' O 0.0555(12) -0.1374(6) -0.0681(7) 0.120(5) Uani 0.359(8) 1 d PD A 2

loop_
_atom_site_aniso_label
_atom_site_aniso_U_11
_atom_site_aniso_U_22
_atom_site_aniso_U_33
_atom_site_aniso_U_23
_atom_site_aniso_U_13
_atom_site_aniso_U_12
Pd1 0.03598(13) 0.03662(14) 0.02312(11) -0.00014(10) 0.00298(8) 0.00200(11)
P1 0.0370(4) 0.0438(5) 0.0321(4) -0.0007(4) 0.0067(3) 0.0006(4)
P2 0.0557(5) 0.0346(5) 0.0331(4) 0.0007(3) 0.0102(4) 0.0068(4)
P3 0.0410(5) 0.0538(6) 0.0241(4) -0.0021(4) 0.0014(3) 0.0058(4)
N1 0.0456(16) 0.0319(14) 0.0343(14) 0.0055(11) 0.0047(12) -0.0019(12)
C1 0.0377(16) 0.0363(17) 0.0244(14) -0.0003(12) 0.0055(12) 0.0007(13)
C2 0.0452(18) 0.0346(18) 0.0268(15) -0.0037(12) -0.0002(13) -0.0041(13)
C3 0.0371(16) 0.0312(16) 0.0295(15) -0.0007(12) 0.0039(12) 0.0005(13)
C4 0.0452(19) 0.0344(17) 0.0351(17) 0.0006(13) 0.0023(14) -0.0056(14)
C5 0.061(2) 0.040(2) 0.0404(19) 0.0085(15) 0.0063(16) -0.0031(17)
C6 0.067(3) 0.046(2) 0.079(3) 0.013(2) 0.017(2) 0.007(2)
C7 0.088(3) 0.053(3) 0.090(4) 0.032(2) 0.016(3) 0.016(2)
C8 0.114(4) 0.044(3) 0.100(4) 0.017(3) 0.025(3) -0.014(3)
C9 0.075(3) 0.066(3) 0.104(4) 0.037(3) 0.009(3) -0.021(3)
C10 0.062(3) 0.067(3) 0.098(4) 0.036(3) 0.000(3) -0.018(2)
C11 0.059(2) 0.048(2) 0.049(2) -0.0160(17) 0.0125(18) -0.0041(18)
C12 0.055(2) 0.070(3) 0.0296(17) -0.0147(17) 0.0037(15) 0.0045(19)
C13 0.0399(19) 0.081(3) 0.0361(18) -0.0038(18) -0.0037(15) 0.0006(18)
C14 0.0432(19) 0.062(2) 0.042(2) -0.0068(17) 0.0019(16) -0.0073(18)
C15 0.160(5) 0.041(2) 0.049(2) 0.0059(19) 0.045(3) 0.032(3)
C16 0.194(6) 0.109(4) 0.054(3) 0.034(3) 0.031(3) 0.093(4)
C17 0.333(11) 0.141(7) 0.078(4) 0.043(5) 0.046(6) 0.142(7)
C18 0.491(16) 0.069(5) 0.101(7) 0.029(5) 0.118(8) 0.073(8)
C19 0.465(14) 0.058(4) 0.103(7) -0.004(4) 0.120(8) -0.015(8)
C20 0.295(8) 0.048(3) 0.089(4) -0.010(3) 0.096(5) -0.032(4)
C21 0.0444(19) 0.058(2) 0.0319(16) 0.0004(16) 0.0010(14) 0.0172(18)
C22 0.046(2) 0.064(3) 0.058(2) -0.005(2) 0.0026(18) 0.0046(19)
C23 0.046(2) 0.097(4) 0.073(3) 0.008(3) 0.002(2) -0.013(2)
C24 0.038(2) 0.147(5) 0.050(3) 0.003(3) 0.0030(19) -0.003(3)
C25 0.052(3) 0.119(5) 0.052(3) -0.013(3) 0.009(2) 0.025(3)
C26 0.062(3) 0.076(3) 0.049(2) -0.010(2) 0.0105(19) 0.024(2)
C27 0.0413(19) 0.049(2) 0.047(2) 0.0068(16) 0.0133(16) 0.0011(15)
C28 0.071(3) 0.063(3) 0.049(2) 0.005(2) 0.017(2) 0.000(2)
C29 0.093(4) 0.088(4) 0.055(3) 0.013(2) 0.030(2) 0.013(3)
C30 0.098(4) 0.076(4) 0.088(4) 0.033(3) 0.040(3) 0.000(3)
C31 0.138(5) 0.069(4) 0.098(4) 0.015(3) 0.039(4) -0.030(3)
C32 0.108(4) 0.063(3) 0.067(3) 0.000(2) 0.027(3) -0.024(3)
C33 0.047(2) 0.048(2) 0.0421(19) 0.0044(16) 0.0160(16) 0.0066(16)
C34 0.064(3) 0.054(3) 0.071(3) -0.009(2) 0.017(2) 0.009(2)
C35 0.105(4) 0.058(3) 0.099(4) -0.011(3) 0.039(3) 0.009(3)
C36 0.130(5) 0.060(3) 0.090(4) 0.021(3) 0.057(4) 0.043(3)
C37 0.092(4) 0.087(4) 0.087(4) 0.022(3) 0.019(3) 0.047(3)
C38 0.063(3) 0.075(3) 0.067(3) 0.002(2) 0.008(2) 0.020(2)
C39 0.055(2) 0.060(2) 0.0241(15) 0.0022(15) 0.0018(14) 0.0061(18)
C40 0.075(3) 0.069(3) 0.061(3) 0.013(2) 0.012(2) 0.017(2)
C41 0.120(5) 0.075(4) 0.080(4) 0.027(3) 0.018(3) 0.025(3)
C42 0.131(5) 0.069(3) 0.057(3) 0.013(2) 0.026(3) -0.003(3)
C43 0.090(3) 0.078(3) 0.050(2) -0.009(2) 0.027(2) -0.018(3)
C44 0.063(2) 0.066(3) 0.0381(19) -0.0021(18) 0.0076(18) 0.000(2)
Cl1 0.0678(17) 0.0514(13) 0.082(3) -0.007(2) 0.019(2) -0.0098(11)
O3 0.131(6) 0.137(7) 0.105(6) 0.004(4) -0.016(4) -0.055(5)
O1 0.142(4) 0.135(4) 0.148(4) -0.034(3) 0.050(3) -0.068(3)
O2 0.108(4) 0.129(4) 0.243(7) -0.030(4) 0.059(4) 0.009(3)
O4 0.199(6) 0.077(3) 0.200(6) -0.015(3) 0.062(4) 0.023(3)
Cl1' 0.079(3) 0.050(2) 0.063(4) -0.005(3) 0.009(3) 0.0048(18)
O3' 0.157(12) 0.109(10) 0.086(9) 0.023(7) -0.012(8) -0.009(8)

loop_
_atom_type_symbol
_atom_type_description
_atom_type_scat_dispersion_real
_atom_type_scat_dispersion_imag
_atom_type_scat_source
C C 0.0033 0.0016 'International Tables Vol C Tables 4.2.6.8 and 6.1.1.4'
H H 0.0000 0.0000 'International Tables Vol C Tables 4.2.6.8 and 6.1.1.4'
N N 0.0061 0.0033 'International Tables Vol C Tables 4.2.6.8 and 6.1.1.4'
O O 0.0106 0.0060 'International Tables Vol C Tables 4.2.6.8 and 6.1.1.4'
P P 0.1023 0.0942 'International Tables Vol C Tables 4.2.6.8 and 6.1.1.4'
Cl Cl 0.1484 0.1585 'International Tables Vol C Tables 4.2.6.8 and 6.1.1.4'
Pd Pd -0.9988 1.0072 'International Tables Vol C Tables 4.2.6.8 and 6.1.1.4'

loop_
_geom_angle_atom_site_label_1
_geom_angle_atom_site_label_2
_geom_angle_atom_site_label_3
_geom_angle
_geom_angle_site_symmetry_1
_geom_angle_site_symmetry_3
_geom_angle_publ_flag
C1 Pd1 P2 93.20(9) . . ?
C1 Pd1 P1 91.66(9) . . ?
P2 Pd1 P1 128.35(3) . . ?
C1 Pd1 N1 78.29(11) . . ?
P2 Pd1 N1 115.12(7) . . ?
P1 Pd1 N1 116.21(7) . . ?
C1 Pd1 P3 173.26(9) . . ?
P2 Pd1 P3 84.75(3) . . ?
P1 Pd1 P3 84.63(3) . . ?
N1 Pd1 P3 108.40(7) . . ?
C27 P1 C33 104.98(16) . . ?
C27 P1 C14 104.99(18) . . ?
C33 P1 C14 104.80(18) . . ?
C27 P1 Pd1 120.77(12) . . ?
C33 P1 Pd1 116.66(12) . . ?
C14 P1 Pd1 102.90(12) . . ?
C15 P2 C21 103.7(2) . . ?
C15 P2 C11 106.0(2) . . ?
C21 P2 C11 101.22(17) . . ?
C15 P2 Pd1 119.83(14) . . ?
C21 P2 Pd1 120.03(13) . . ?
C11 P2 Pd1 103.71(13) . . ?
C39 P3 C13 105.67(18) . . ?
C39 P3 C12 104.23(17) . . ?
C13 P3 C12 106.27(19) . . ?
C39 P3 Pd1 124.57(12) . . ?
C13 P3 Pd1 107.53(12) . . ?
C12 P3 Pd1 107.33(12) . . ?
C4 N1 C5 121.2(3) . . ?
C4 N1 Pd1 108.5(2) . . ?
C5 N1 Pd1 130.3(2) . . ?
C2 C1 C3 117.5(3) 3_656 . ?
C2 C1 Pd1 128.6(2) 3_656 . ?
C3 C1 Pd1 114.0(2) . . ?
C1 C2 C3 121.9(3) 3_656 . ?
C2 C3 C1 120.7(3) . . ?
C2 C3 C4 120.6(3) . . ?
C1 C3 C4 118.7(3) . . ?
N1 C4 C3 120.5(3) . . ?
N1 C5 C10 116.4(3) . . ?
N1 C5 C6 111.1(3) . . ?
C10 C5 C6 112.3(4) . . ?
C5 C6 C7 112.3(4) . . ?
C8 C7 C6 112.8(4) . . ?
C7 C8 C9 112.0(4) . . ?
C8 C9 C10 111.6(4) . . ?
C5 C10 C9 111.6(4) . . ?
C12 C11 P2 109.3(3) . . ?
C11 C12 P3 111.4(2) . . ?
C14 C13 P3 110.7(2) . . ?
C13 C14 P1 109.7(3) . . ?
C20 C15 C16 120.7(6) . . ?
C20 C15 P2 120.0(5) . . ?
C16 C15 P2 119.1(4) . . ?
C17 C16 C15 121.6(8) . . ?
C18 C17 C16 115.7(9) . . ?
C19 C18 C17 125.8(9) . . ?
C18 C19 C20 117.0(10) . . ?
C15 C20 C19 119.1(8) . . ?
C22 C21 C26 118.8(4) . . ?
C22 C21 P2 118.7(3) . . ?
C26 C21 P2 122.1(3) . . ?
C21 C22 C23 120.2(4) . . ?
C24 C23 C22 119.5(5) . . ?
C25 C24 C23 120.6(4) . . ?
C24 C25 C26 119.8(4) . . ?
C25 C26 C21 120.9(5) . . ?
C28 C27 C32 118.3(4) . . ?
C28 C27 P1 120.0(3) . . ?
C32 C27 P1 121.5(3) . . ?
C27 C28 C29 120.6(4) . . ?
C30 C29 C28 120.4(5) . . ?
C29 C30 C31 119.8(5) . . ?
C30 C31 C32 120.5(5) . . ?
C31 C32 C27 120.4(5) . . ?
C34 C33 C38 118.6(4) . . ?
C34 C33 P1 119.0(3) . . ?
C38 C33 P1 122.2(3) . . ?
C33 C34 C35 120.6(5) . . ?
C36 C35 C34 119.6(5) . . ?
C37 C36 C35 120.4(5) . . ?
C36 C37 C38 120.7(5) . . ?
C33 C38 C37 119.9(5) . . ?
C40 C39 C44 117.9(4) . . ?
C40 C39 P3 122.7(3) . . ?
C44 C39 P3 119.3(3) . . ?
C41 C40 C39 120.3(5) . . ?
C42 C41 C40 122.0(5) . . ?
C41 C42 C43 119.1(5) . . ?
C42 C43 C44 119.9(5) . . ?
C43 C44 C39 120.8(4) . . ?
O2 Cl1 O4 114.2(5) . . ?
O2 Cl1 O1 115.1(5) . . ?
O4 Cl1 O1 113.8(5) . . ?
O2 Cl1 O3 103.5(6) . . ?
O4 Cl1 O3 101.8(5) . . ?
O1 Cl1 O3 106.6(5) . . ?
Cl1 O1 Cl1' 20.4(3) . . ?
Cl1' O2 Cl1 21.1(4) . . ?
Cl1 O4 Cl1' 20.6(3) . . ?
O2 Cl1' O3' 96.6(9) . . ?
O2 Cl1' O4 121.0(9) . . ?
O3' Cl1' O4 96.4(9) . . ?
O2 Cl1' O1 122.6(8) . . ?
O3' Cl1' O1 96.9(9) . . ?
O4 Cl1' O1 112.5(8) . . ?

loop_
_geom_bond_atom_site_label_1
_geom_bond_atom_site_label_2
_geom_bond_distance
_geom_bond_site_symmetry_2
_geom_bond_publ_flag
Pd1 C1 2.049(3) . ?
Pd1 P2 2.3124(9) . ?
Pd1 P1 2.3176(9) . ?
Pd1 N1 2.338(3) . ?
Pd1 P3 2.3478(8) . ?
P1 C27 1.822(4) . ?
P1 C33 1.827(4) . ?
P1 C14 1.834(3) . ?
P2 C15 1.814(4) . ?
P2 C21 1.820(4) . ?
P2 C11 1.842(4) . ?
P3 C39 1.823(4) . ?
P3 C13 1.838(4) . ?
P3 C12 1.849(4) . ?
N1 C4 1.281(4) . ?
N1 C5 1.480(4) . ?
C1 C2 1.383(4) 3_656 ?
C1 C3 1.411(4) . ?
C2 C1 1.383(4) 3_656 ?
C2 C3 1.408(4) . ?
C3 C4 1.447(4) . ?
C5 C10 1.493(6) . ?
C5 C6 1.499(5) . ?
C6 C7 1.526(6) . ?
C7 C8 1.492(7) . ?
C8 C9 1.499(7) . ?
C9 C10 1.527(6) . ?
C11 C12 1.526(5) . ?
C13 C14 1.528(5) . ?
C15 C20 1.376(7) . ?
C15 C16 1.398(8) . ?
C16 C17 1.385(7) . ?
C17 C18 1.383(11) . ?
C18 C19 1.366(11) . ?
C19 C20 1.430(9) . ?
C21 C22 1.386(5) . ?
C21 C26 1.389(5) . ?
C22 C23 1.402(6) . ?
C23 C24 1.376(7) . ?
C24 C25 1.374(8) . ?
C25 C26 1.381(6) . ?
C27 C28 1.374(5) . ?
C27 C32 1.391(6) . ?
C28 C29 1.393(6) . ?
C29 C30 1.357(7) . ?
C30 C31 1.367(8) . ?
C31 C32 1.381(7) . ?
C33 C34 1.383(6) . ?
C33 C38 1.384(5) . ?
C34 C35 1.393(6) . ?
C35 C36 1.364(8) . ?
C36 C37 1.356(8) . ?
C37 C38 1.388(7) . ?
C39 C40 1.386(5) . ?
C39 C44 1.395(5) . ?
C40 C41 1.374(7) . ?
C41 C42 1.351(8) . ?
C42 C43 1.385(7) . ?
C43 C44 1.386(6) . ?
Cl1 O2 1.373(7) . ?
Cl1 O4 1.382(7) . ?
Cl1 O1 1.394(6) . ?
Cl1 O3 1.399(8) . ?
O1 Cl1' 1.401(11) . ?
O2 Cl1' 1.261(12) . ?
O4 Cl1' 1.396(11) . ?
Cl1' O3' 1.349(14) . ?

loop_
_geom_torsion_atom_site_label_1
_geom_torsion_atom_site_label_2
_geom_torsion_atom_site_label_3
_geom_torsion_atom_site_label_4
_geom_torsion
_geom_torsion_site_symmetry_1
_geom_torsion_site_symmetry_2
_geom_torsion_site_symmetry_3
_geom_torsion_site_symmetry_4
_geom_torsion_publ_flag
C1 Pd1 P1 C27 -28.09(17) . . . . ?
P2 Pd1 P1 C27 67.31(15) . . . . ?
N1 Pd1 P1 C27 -105.85(16) . . . . ?
P3 Pd1 P1 C27 146.27(15) . . . . ?
C1 Pd1 P1 C33 101.37(16) . . . . ?
P2 Pd1 P1 C33 -163.23(13) . . . . ?
N1 Pd1 P1 C33 23.60(15) . . . . ?
P3 Pd1 P1 C33 -84.27(13) . . . . ?
C1 Pd1 P1 C14 -144.53(17) . . . . ?
P2 Pd1 P1 C14 -49.13(15) . . . . ?
N1 Pd1 P1 C14 137.71(16) . . . . ?
P3 Pd1 P1 C14 29.83(14) . . . . ?
C1 Pd1 P2 C15 26.3(2) . . . . ?
P1 Pd1 P2 C15 -68.4(2) . . . . ?
N1 Pd1 P2 C15 104.8(2) . . . . ?
P3 Pd1 P2 C15 -147.3(2) . . . . ?
C1 Pd1 P2 C21 -104.00(15) . . . . ?
P1 Pd1 P2 C21 161.34(12) . . . . ?
N1 Pd1 P2 C21 -25.43(15) . . . . ?
P3 Pd1 P2 C21 82.44(13) . . . . ?
C1 Pd1 P2 C11 144.14(16) . . . . ?
P1 Pd1 P2 C11 49.48(14) . . . . ?
N1 Pd1 P2 C11 -137.29(15) . . . . ?
P3 Pd1 P2 C11 -29.41(13) . . . . ?
C1 Pd1 P3 C39 173.2(8) . . . . ?
P2 Pd1 P3 C39 -114.22(15) . . . . ?
P1 Pd1 P3 C39 116.40(15) . . . . ?
N1 Pd1 P3 C39 0.54(17) . . . . ?
C1 Pd1 P3 C13 49.0(8) . . . . ?
P2 Pd1 P3 C13 121.61(15) . . . . ?
P1 Pd1 P3 C13 -7.77(15) . . . . ?
N1 Pd1 P3 C13 -123.63(16) . . . . ?
C1 Pd1 P3 C12 -65.0(8) . . . . ?
P2 Pd1 P3 C12 7.63(14) . . . . ?
P1 Pd1 P3 C12 -121.75(14) . . . . ?
N1 Pd1 P3 C12 122.39(16) . . . . ?
C1 Pd1 N1 C4 -1.5(2) . . . . ?
P2 Pd1 N1 C4 -89.6(2) . . . . ?
P1 Pd1 N1 C4 84.5(2) . . . . ?
P3 Pd1 N1 C4 177.6(2) . . . . ?
C1 Pd1 N1 C5 178.1(3) . . . . ?
P2 Pd1 N1 C5 90.0(3) . . . . ?
P1 Pd1 N1 C5 -95.9(3) . . . . ?
P3 Pd1 N1 C5 -2.8(3) . . . . ?
P2 Pd1 C1 C2 -64.7(3) . . . 3_656 ?
P1 Pd1 C1 C2 63.9(3) . . . 3_656 ?
N1 Pd1 C1 C2 -179.7(3) . . . 3_656 ?
P3 Pd1 C1 C2 7.5(10) . . . 3_656 ?
P2 Pd1 C1 C3 117.4(2) . . . . ?
P1 Pd1 C1 C3 -114.0(2) . . . . ?
N1 Pd1 C1 C3 2.4(2) . . . . ?
P3 Pd1 C1 C3 -170.5(6) . . . . ?
C1 C2 C3 C1 -0.4(5) 3_656 . . . ?
C1 C2 C3 C4 -178.7(3) 3_656 . . . ?
C2 C1 C3 C2 0.4(5) 3_656 . . . ?
Pd1 C1 C3 C2 178.6(2) . . . . ?
C2 C1 C3 C4 178.7(3) 3_656 . . . ?
Pd1 C1 C3 C4 -3.1(4) . . . . ?
C5 N1 C4 C3 -179.3(3) . . . . ?
Pd1 N1 C4 C3 0.3(4) . . . . ?
C2 C3 C4 N1 -179.9(3) . . . . ?
C1 C3 C4 N1 1.8(5) . . . . ?
C4 N1 C5 C10 30.3(5) . . . . ?
Pd1 N1 C5 C10 -149.3(3) . . . . ?
C4 N1 C5 C6 -99.9(4) . . . . ?
Pd1 N1 C5 C6 80.5(4) . . . . ?
N1 C5 C6 C7 -175.9(4) . . . . ?
C10 C5 C6 C7 51.8(5) . . . . ?
C5 C6 C7 C8 -50.9(6) . . . . ?
C6 C7 C8 C9 52.2(6) . . . . ?
C7 C8 C9 C10 -54.0(6) . . . . ?
N1 C5 C10 C9 176.5(4) . . . . ?
C6 C5 C10 C9 -53.9(6) . . . . ?
C8 C9 C10 C5 54.9(6) . . . . ?
C15 P2 C11 C12 179.1(3) . . . . ?
C21 P2 C11 C12 -73.0(3) . . . . ?
Pd1 P2 C11 C12 52.0(3) . . . . ?
P2 C11 C12 P3 -48.0(3) . . . . ?
C39 P3 C12 C11 155.6(3) . . . . ?
C13 P3 C12 C11 -93.1(3) . . . . ?
Pd1 P3 C12 C11 21.7(3) . . . . ?
C39 P3 C13 C14 -156.9(3) . . . . ?
C12 P3 C13 C14 92.8(3) . . . . ?
Pd1 P3 C13 C14 -21.9(3) . . . . ?
P3 C13 C14 P1 49.1(3) . . . . ?
C27 P1 C14 C13 179.7(3) . . . . ?
C33 P1 C14 C13 69.3(3) . . . . ?
Pd1 P1 C14 C13 -53.1(3) . . . . ?
C21 P2 C15 C20 -147.8(4) . . . . ?
C11 P2 C15 C20 -41.6(4) . . . . ?
Pd1 P2 C15 C20 75.1(4) . . . . ?
C21 P2 C15 C16 38.4(4) . . . . ?
C11 P2 C15 C16 144.5(4) . . . . ?
Pd1 P2 C15 C16 -98.8(4) . . . . ?
C20 C15 C16 C17 0.6(8) . . . . ?
P2 C15 C16 C17 174.4(5) . . . . ?
C15 C16 C17 C18 -0.6(11) . . . . ?
C16 C17 C18 C19 1.3(17) . . . . ?
C17 C18 C19 C20 -1.8(18) . . . . ?
C16 C15 C20 C19 -1.1(8) . . . . ?
P2 C15 C20 C19 -174.8(5) . . . . ?
C18 C19 C20 C15 1.6(12) . . . . ?
C15 P2 C21 C22 -136.9(3) . . . . ?
C11 P2 C21 C22 113.4(3) . . . . ?
Pd1 P2 C21 C22 0.2(3) . . . . ?
C15 P2 C21 C26 50.6(3) . . . . ?
C11 P2 C21 C26 -59.2(3) . . . . ?
Pd1 P2 C21 C26 -172.4(3) . . . . ?
C26 C21 C22 C23 2.7(6) . . . . ?
P2 C21 C22 C23 -170.1(3) . . . . ?
C21 C22 C23 C24 -2.7(6) . . . . ?
C22 C23 C24 C25 -0.1(7) . . . . ?
C23 C24 C25 C26 2.7(7) . . . . ?
C24 C25 C26 C21 -2.7(6) . . . . ?
C22 C21 C26 C25 0.0(6) . . . . ?
P2 C21 C26 C25 172.5(3) . . . . ?
C33 P1 C27 C28 -52.5(4) . . . . ?
C14 P1 C27 C28 -162.7(3) . . . . ?
Pd1 P1 C27 C28 81.9(3) . . . . ?
C33 P1 C27 C32 132.1(4) . . . . ?
C14 P1 C27 C32 21.8(4) . . . . ?
Pd1 P1 C27 C32 -93.5(4) . . . . ?
C32 C27 C28 C29 -0.5(6) . . . . ?
P1 C27 C28 C29 -176.1(3) . . . . ?
C27 C28 C29 C30 1.1(7) . . . . ?
C28 C29 C30 C31 -0.6(8) . . . . ?
C29 C30 C31 C32 -0.4(9) . . . . ?
C30 C31 C32 C27 1.1(9) . . . . ?
C28 C27 C32 C31 -0.6(7) . . . . ?
P1 C27 C32 C31 175.0(4) . . . . ?
C27 P1 C33 C34 95.1(3) . . . . ?
C14 P1 C33 C34 -154.5(3) . . . . ?
Pd1 P1 C33 C34 -41.5(3) . . . . ?
C27 P1 C33 C38 -89.3(3) . . . . ?
C14 P1 C33 C38 21.1(4) . . . . ?
Pd1 P1 C33 C38 134.1(3) . . . . ?
C38 C33 C34 C35 0.6(6) . . . . ?
P1 C33 C34 C35 176.4(4) . . . . ?
C33 C34 C35 C36 -2.1(7) . . . . ?
C34 C35 C36 C37 1.8(8) . . . . ?
C35 C36 C37 C38 -0.1(8) . . . . ?
C34 C33 C38 C37 1.2(6) . . . . ?
P1 C33 C38 C37 -174.5(4) . . . . ?
C36 C37 C38 C33 -1.5(8) . . . . ?
C13 P3 C39 C40 18.3(4) . . . . ?
C12 P3 C39 C40 130.1(3) . . . . ?
Pd1 P3 C39 C40 -106.7(3) . . . . ?
C13 P3 C39 C44 -164.2(3) . . . . ?
C12 P3 C39 C44 -52.4(3) . . . . ?
Pd1 P3 C39 C44 70.8(3) . . . . ?
C44 C39 C40 C41 0.5(6) . . . . ?
P3 C39 C40 C41 178.0(4) . . . . ?
C39 C40 C41 C42 0.1(8) . . . . ?
C40 C41 C42 C43 -0.5(9) . . . . ?
C41 C42 C43 C44 0.3(7) . . . . ?
C42 C43 C44 C39 0.2(6) . . . . ?
C40 C39 C44 C43 -0.6(6) . . . . ?
P3 C39 C44 C43 -178.2(3) . . . . ?
O2 Cl1 O1 Cl1' -58.4(17) . . . . ?
O4 Cl1 O1 Cl1' 76.1(18) . . . . ?
O3 Cl1 O1 Cl1' -173(2) . . . . ?
O4 Cl1 O2 Cl1' -68.0(18) . . . . ?
O1 Cl1 O2 Cl1' 66.3(17) . . . . ?
O3 Cl1 O2 Cl1' -178(2) . . . . ?
O2 Cl1 O4 Cl1' 59.3(18) . . . . ?
O1 Cl1 O4 Cl1' -75.6(18) . . . . ?
O3 Cl1 O4 Cl1' 170(2) . . . . ?
Cl1 O2 Cl1' O3' 179(2) . . . . ?
Cl1 O2 Cl1' O4 77.5(17) . . . . ?
Cl1 O2 Cl1' O1 -78.5(18) . . . . ?
Cl1 O4 Cl1' O2 -85.5(19) . . . . ?
Cl1 O4 Cl1' O3' 173(2) . . . . ?
Cl1 O4 Cl1' O1 72.7(17) . . . . ?
Cl1 O1 Cl1' O2 85.7(19) . . . . ?
Cl1 O1 Cl1' O3' -172(2) . . . . ?
Cl1 O1 Cl1' O4 -72.1(17) . . . . ?
